data_4115166
loop_
_publ_author_name
'David M. Jenkins'
'Theodore A. Betley'
'Jonas C. Peters'

_publ_section_title
;
 Oxidative Group Transfer to Co(I) Affords a Terminal Co(III) Imido
 Complex
;
_journal_name_full 'Journal of the American Chemical Society'
_journal_page_first 11238
_journal_page_last 11239
_journal_paper_doi 10.1021/ja026852b
_journal_volume 124
_journal_year 2002
_chemical_formula_sum 'C58 H51 B Co N2 P3'
_chemical_formula_weight 938.66
_chemical_name_systematic
; 
 ? 
;
_space_group_IT_number 14
_symmetry_cell_setting monoclinic
_symmetry_space_group_name_Hall '-P 2yn'
_symmetry_space_group_name_H-M 'P 1 21/n 1'
_atom_sites_solution_hydrogens geom
_atom_sites_solution_primary direct
_atom_sites_solution_secondary difmap
_audit_creation_method SHELXL-97
_cell_angle_alpha 90.00
_cell_angle_beta 97.1680(10)
_cell_angle_gamma 90.00
_cell_formula_units_Z 4
_cell_length_a 13.1284(8)
_cell_length_b 16.5975(11)
_cell_length_c 21.8205(14)
_cell_measurement_temperature 98(2)
_cell_volume 4717.5(5)
_computing_structure_refinement 'SHELXL-97 (Sheldrick, 1997)'
_computing_structure_solution 'SHELXS-97 (Sheldrick, 1990)'
_diffrn_ambient_temperature 98(2)
_diffrn_measured_fraction_theta_full 0.948
_diffrn_measured_fraction_theta_max 0.948
_diffrn_radiation_monochromator graphite
_diffrn_radiation_source 'fine-focus sealed tube'
_diffrn_radiation_type MoK\a
_diffrn_radiation_wavelength 0.71073
_diffrn_reflns_av_R_equivalents 0.0793
_diffrn_reflns_av_sigmaI/netI 0.0604
_diffrn_reflns_limit_h_max 17
_diffrn_reflns_limit_h_min -16
_diffrn_reflns_limit_k_max 22
_diffrn_reflns_limit_k_min -22
_diffrn_reflns_limit_l_max 29
_diffrn_reflns_limit_l_min -29
_diffrn_reflns_number 72213
_diffrn_reflns_theta_full 28.69
_diffrn_reflns_theta_max 28.69
_diffrn_reflns_theta_min 1.55
_exptl_absorpt_coefficient_mu 0.507
_exptl_absorpt_correction_type none
_exptl_crystal_colour red
_exptl_crystal_density_diffrn 1.322
_exptl_crystal_F_000 1960
_exptl_crystal_size_max 0.204
_exptl_crystal_size_mid 0.148
_exptl_crystal_size_min 0.104
_refine_diff_density_max 0.890
_refine_diff_density_min -0.469
_refine_diff_density_rms 0.079
_refine_ls_extinction_method none
_refine_ls_goodness_of_fit_ref 1.572
_refine_ls_hydrogen_treatment mixed
_refine_ls_matrix_type full
_refine_ls_number_parameters 586
_refine_ls_number_reflns 11567
_refine_ls_number_restraints 0
_refine_ls_restrained_S_all 1.572
_refine_ls_R_factor_all 0.0826
_refine_ls_R_factor_gt 0.0466
_refine_ls_shift/su_max 0.022
_refine_ls_shift/su_mean 0.002
_refine_ls_structure_factor_coef Fsqd
_refine_ls_weighting_details 'calc w=1/[\s^2^(Fo^2^)+(0.0000P)^2^+0.0000P] where P=(Fo^2^+2Fc^2^)/3'
_refine_ls_weighting_scheme calc
_refine_ls_wR_factor_gt 0.0693
_refine_ls_wR_factor_ref 0.0736
_reflns_number_gt 7787
_reflns_number_total 11567
_reflns_threshold_expression >2sigma(I)
_cod_data_source_file ja026852b_s3_2.cif
_cod_data_source_block dmj12
_cod_database_code 4115166

loop_
_symmetry_equiv_pos_as_xyz
'x, y, z'
'-x+1/2, y+1/2, -z+1/2'
'-x, -y, -z'
'x-1/2, -y-1/2, z-1/2'

loop_
_atom_site_label
_atom_site_type_symbol
_atom_site_fract_x
_atom_site_fract_y
_atom_site_fract_z
_atom_site_U_iso_or_equiv
_atom_site_adp_type
_atom_site_occupancy
_atom_site_symmetry_multiplicity
_atom_site_calc_flag
_atom_site_refinement_flags
Co Co 0.54395(2) 0.400762(17) 0.753662(12) 0.01754(8) Uani 1 1 d .
P1 P 0.47601(4) 0.29757(3) 0.70421(2) 0.01751(13) Uani 1 1 d .
P2 P 0.40540(4) 0.41624(3) 0.79841(2) 0.01760(13) Uani 1 1 d .
P3 P 0.49238(4) 0.48202(3) 0.67754(2) 0.01793(13) Uani 1 1 d .
N1 N 0.66645(13) 0.40767(10) 0.78439(7) 0.0225(4) Uani 1 1 d .
N2 N 0.76133(14) 0.42739(10) 0.79472(8) 0.0241(4) Uani 1 1 d .
B B 0.29281(17) 0.39886(15) 0.67354(10) 0.0175(5) Uani 1 1 d .
C1 C 0.35638(15) 0.47674(12) 0.65001(9) 0.0186(5) Uani 1 1 d .
H1A H 0.3236 0.5266 0.6629 0.022 Uiso 1 1 calc R
H1B H 0.3483 0.4762 0.6043 0.022 Uiso 1 1 calc R
C2 C 0.17822(15) 0.39767(11) 0.63509(9) 0.0173(4) Uani 1 1 d .
C3 C 0.36861(15) 0.58453(12) 0.80725(9) 0.0216(5) Uani 1 1 d .
H3 H 0.3200 0.5791 0.7714 0.026 Uiso 1 1 calc R
C4 C 0.46001(17) 0.26566(12) 0.94841(9) 0.0231(5) Uani 1 1 d .
H4 H 0.5177 0.2403 0.9711 0.028 Uiso 1 1 calc R
C5 C 0.52003(15) 0.58875(12) 0.69476(9) 0.0186(5) Uani 1 1 d .
C6 C 0.66026(17) 0.49535(13) 0.61097(10) 0.0282(6) Uani 1 1 d .
H6 H 0.6896 0.5274 0.6447 0.034 Uiso 1 1 calc R
C7 C 0.39018(16) 0.66035(13) 0.83213(10) 0.0253(5) Uani 1 1 d .
H7 H 0.3566 0.7063 0.8132 0.030 Uiso 1 1 calc R
C8 C 0.37053(16) 0.19463(12) 0.77854(9) 0.0204(5) Uani 1 1 d .
H8 H 0.3091 0.2203 0.7608 0.024 Uiso 1 1 calc R
C9 C 0.56096(16) 0.46554(12) 0.61018(9) 0.0201(5) Uani 1 1 d .
C10 C -0.01853(17) 0.40216(13) 0.56443(10) 0.0287(5) Uani 1 1 d .
H10 H -0.0844 0.4047 0.5409 0.034 Uiso 1 1 calc R
C11 C 0.57699(17) 0.40129(14) 0.51279(9) 0.0290(5) Uani 1 1 d .
H11 H 0.5484 0.3686 0.4792 0.035 Uiso 1 1 calc R
C12 C 0.41685(15) 0.51669(12) 0.83387(9) 0.0188(5) Uani 1 1 d .
C13 C 0.65769(16) 0.27989(13) 0.64898(9) 0.0238(5) Uani 1 1 d .
H13 H 0.6832 0.3243 0.6738 0.029 Uiso 1 1 calc R
C14 C 0.68330(18) 0.17751(14) 0.57525(10) 0.0320(6) Uani 1 1 d .
H14 H 0.7267 0.1507 0.5501 0.038 Uiso 1 1 calc R
C15 C 0.71632(18) 0.47863(14) 0.56294(10) 0.0326(6) Uani 1 1 d .
H15 H 0.7836 0.4999 0.5636 0.039 Uiso 1 1 calc R
C16 C 0.71992(17) 0.24280(14) 0.60973(9) 0.0289(6) Uani 1 1 d .
H16 H 0.7871 0.2627 0.6070 0.035 Uiso 1 1 calc R
C17 C 0.46421(16) 0.21554(12) 0.75859(8) 0.0181(5) Uani 1 1 d .
C18 C 0.29223(16) 0.34081(13) 0.88334(9) 0.0227(5) Uani 1 1 d .
H18 H 0.2343 0.3668 0.8614 0.027 Uiso 1 1 calc R
C19 C 0.52016(17) 0.41895(12) 0.56037(9) 0.0238(5) Uani 1 1 d .
H19 H 0.4521 0.3988 0.5589 0.029 Uiso 1 1 calc R
C20 C 0.55856(15) 0.25197(12) 0.65178(9) 0.0190(5) Uani 1 1 d .
C21 C 0.59985(17) 0.60955(13) 0.73971(9) 0.0272(5) Uani 1 1 d .
H21 H 0.6405 0.5686 0.7611 0.033 Uiso 1 1 calc R
C22 C 0.28435(14) 0.40917(12) 0.74825(8) 0.0182(5) Uani 1 1 d .
H22A H 0.2456 0.3627 0.7618 0.022 Uiso 1 1 calc R
H22B H 0.2438 0.4583 0.7540 0.022 Uiso 1 1 calc R
C23 C 0.48791(17) 0.52658(13) 0.88666(9) 0.0270(5) Uani 1 1 d .
H23 H 0.5225 0.4808 0.9054 0.032 Uiso 1 1 calc R
C24 C 0.16428(16) 0.40695(12) 0.57040(9) 0.0232(5) Uani 1 1 d .
H24 H 0.2234 0.4118 0.5496 0.028 Uiso 1 1 calc R
C25 C 0.38950(16) 0.35255(12) 0.86515(9) 0.0185(5) Uani 1 1 d .
C26 C 0.08715(16) 0.38927(12) 0.66192(10) 0.0223(5) Uani 1 1 d .
H26 H 0.0917 0.3819 0.7054 0.027 Uiso 1 1 calc R
C27 C 0.81782(16) 0.41507(12) 0.84781(9) 0.0226(5) Uani 1 1 d .
C28 C 0.47323(16) 0.31400(12) 0.89807(9) 0.0198(5) Uani 1 1 d .
H28 H 0.5398 0.3208 0.8860 0.024 Uiso 1 1 calc R
C29 C 0.46041(17) 0.66943(14) 0.88446(10) 0.0277(5) Uani 1 1 d .
H29 H 0.4754 0.7215 0.9014 0.033 Uiso 1 1 calc R
C30 C -0.00933(16) 0.39123(12) 0.62785(10) 0.0264(5) Uani 1 1 d .
H30 H -0.0690 0.3851 0.6479 0.032 Uiso 1 1 calc R
C31 C 0.52223(17) 0.18822(13) 0.61464(9) 0.0264(5) Uani 1 1 d .
H31 H 0.4537 0.1701 0.6152 0.032 Uiso 1 1 calc R
C32 C 0.35087(14) 0.31248(12) 0.65967(9) 0.0189(5) Uani 1 1 d .
H32A H 0.3590 0.3102 0.6152 0.023 Uiso 1 1 calc R
H32B H 0.3056 0.2673 0.6684 0.023 Uiso 1 1 calc R
C33 C 0.46190(16) 0.64982(13) 0.66404(9) 0.0235(5) Uani 1 1 d .
H33 H 0.4078 0.6365 0.6326 0.028 Uiso 1 1 calc R
C34 C 0.62043(18) 0.68972(14) 0.75340(10) 0.0328(6) Uani 1 1 d .
H34 H 0.6760 0.7034 0.7837 0.039 Uiso 1 1 calc R
C35 C 0.06853(17) 0.40936(12) 0.53580(10) 0.0263(5) Uani 1 1 d .
H35 H 0.0630 0.4160 0.4923 0.032 Uiso 1 1 calc R
C36 C 0.27960(17) 0.29160(13) 0.93302(9) 0.0266(5) Uani 1 1 d .
H36 H 0.2131 0.2835 0.9447 0.032 Uiso 1 1 calc R
C37 C 0.36317(17) 0.25441(13) 0.96550(9) 0.0261(5) Uani 1 1 d .
H37 H 0.3543 0.2209 0.9997 0.031 Uiso 1 1 calc R
C38 C 0.50852(17) 0.60216(14) 0.91197(10) 0.0300(5) Uani 1 1 d .
H38 H 0.5559 0.6078 0.9484 0.036 Uiso 1 1 calc R
C39 C 0.77854(16) 0.37346(14) 0.90092(10) 0.0257(5) Uani 1 1 d .
C40 C 0.58437(18) 0.15033(14) 0.57655(10) 0.0311(6) Uani 1 1 d .
H40 H 0.5590 0.1060 0.5516 0.037 Uiso 1 1 calc R
C41 C 0.55273(17) 0.17670(13) 0.78557(9) 0.0248(5) Uani 1 1 d .
H41 H 0.6172 0.1903 0.7729 0.030 Uiso 1 1 calc R
C42 C 0.72135(18) 0.29704(17) 1.00498(11) 0.0391(7) Uani 1 1 d .
H42 H 0.7031 0.2708 1.0408 0.047 Uiso 1 1 calc R
C43 C 0.54809(18) 0.11843(13) 0.83069(10) 0.0282(6) Uani 1 1 d .
H43 H 0.6090 0.0922 0.8485 0.034 Uiso 1 1 calc R
C44 C 0.71296(18) 0.37954(17) 0.99972(11) 0.0420(7) Uani 1 1 d .
H44 H 0.6879 0.4101 1.0315 0.050 Uiso 1 1 calc R
C45 C 0.74147(18) 0.41842(15) 0.94725(10) 0.0361(6) Uani 1 1 d .
H45 H 0.7355 0.4753 0.9434 0.043 Uiso 1 1 calc R
C46 C 0.78404(18) 0.29034(15) 0.90673(11) 0.0399(7) Uani 1 1 d .
H46 H 0.8073 0.2590 0.8748 0.048 Uiso 1 1 calc R
C47 C 0.48201(18) 0.73017(13) 0.67880(10) 0.0296(6) Uani 1 1 d .
H47 H 0.4411 0.7714 0.6580 0.035 Uiso 1 1 calc R
C48 C 0.75584(19) 0.25265(16) 0.95883(12) 0.0461(7) Uani 1 1 d .
H48 H 0.7605 0.1957 0.9625 0.055 Uiso 1 1 calc R
C54 C 0.45446(18) 0.09844(13) 0.84977(9) 0.0274(5) Uani 1 1 d .
H54 H 0.4511 0.0584 0.8806 0.033 Uiso 1 1 calc R
C55 C 0.36655(17) 0.13672(12) 0.82400(9) 0.0229(5) Uani 1 1 d .
H55 H 0.3025 0.1234 0.8374 0.028 Uiso 1 1 calc R
C56 C 0.96378(17) 0.48409(12) 0.80603(10) 0.0246(5) Uani 1 1 d .
H56 H 0.9222 0.4902 0.7675 0.030 Uiso 1 1 calc R
C57 C 0.92420(16) 0.44450(12) 0.85498(10) 0.0227(5) Uani 1 1 d .
C58 C 0.56129(18) 0.74992(14) 0.72361(10) 0.0316(6) Uani 1 1 d .
H58 H 0.5752 0.8048 0.7339 0.038 Uiso 1 1 calc R
C59 C 0.98810(17) 0.43639(13) 0.91053(10) 0.0271(5) Uani 1 1 d .
H59 H 0.9635 0.4090 0.9440 0.033 Uiso 1 1 calc R
C60 C 0.67529(18) 0.43134(14) 0.51418(10) 0.0302(6) Uani 1 1 d .
H60 H 0.7145 0.4194 0.4816 0.036 Uiso 1 1 calc R
C61 C 1.06221(17) 0.51392(13) 0.81366(10) 0.0271(5) Uani 1 1 d .
H61 H 1.0882 0.5398 0.7801 0.032 Uiso 1 1 calc R
C62 C 1.12374(17) 0.50673(13) 0.86944(10) 0.0291(6) Uani 1 1 d .
H62 H 1.1911 0.5286 0.8745 0.035 Uiso 1 1 calc R
C63 C 1.08631(17) 0.46725(14) 0.91810(10) 0.0304(6) Uani 1 1 d .
H63 H 1.1284 0.4615 0.9566 0.036 Uiso 1 1 calc R

loop_
_atom_site_aniso_label
_atom_site_aniso_U_11
_atom_site_aniso_U_22
_atom_site_aniso_U_33
_atom_site_aniso_U_23
_atom_site_aniso_U_13
_atom_site_aniso_U_12
Co 0.01662(16) 0.02022(16) 0.01561(15) 0.00126(13) 0.00137(11) -0.00022(13)
P1 0.0183(3) 0.0175(3) 0.0168(3) 0.0009(2) 0.0023(2) 0.0015(2)
P2 0.0186(3) 0.0196(3) 0.0144(3) 0.0003(2) 0.0012(2) 0.0004(2)
P3 0.0181(3) 0.0192(3) 0.0164(3) 0.0013(2) 0.0020(2) -0.0003(2)
N1 0.0241(11) 0.0220(10) 0.0225(9) 0.0036(8) 0.0071(8) -0.0005(8)
N2 0.0224(11) 0.0260(11) 0.0229(10) 0.0014(8) -0.0007(8) 0.0005(8)
B 0.0174(13) 0.0195(13) 0.0152(12) -0.0010(11) -0.0001(10) -0.0003(11)
C1 0.0192(12) 0.0209(12) 0.0152(10) -0.0003(9) 0.0000(9) 0.0036(9)
C2 0.0199(11) 0.0092(10) 0.0219(11) -0.0026(9) -0.0005(9) 0.0023(9)
C3 0.0191(12) 0.0266(13) 0.0189(11) -0.0011(10) 0.0017(9) 0.0011(10)
C4 0.0289(13) 0.0210(12) 0.0183(11) -0.0014(9) -0.0019(10) 0.0005(10)
C5 0.0214(12) 0.0197(12) 0.0162(10) 0.0005(9) 0.0079(9) -0.0030(10)
C6 0.0268(14) 0.0333(14) 0.0246(12) -0.0015(11) 0.0043(10) 0.0022(11)
C7 0.0269(13) 0.0237(13) 0.0265(12) 0.0024(10) 0.0078(10) 0.0044(10)
C8 0.0226(12) 0.0189(12) 0.0194(11) -0.0022(9) 0.0019(9) -0.0001(9)
C9 0.0213(12) 0.0214(12) 0.0176(11) 0.0057(9) 0.0020(9) 0.0046(10)
C10 0.0226(13) 0.0202(12) 0.0391(14) -0.0062(11) -0.0122(11) 0.0019(10)
C11 0.0378(15) 0.0308(14) 0.0184(11) 0.0002(11) 0.0037(10) 0.0072(12)
C12 0.0181(12) 0.0216(12) 0.0175(11) -0.0003(9) 0.0053(9) 0.0007(9)
C13 0.0242(13) 0.0271(13) 0.0195(11) 0.0012(10) -0.0002(10) 0.0057(10)
C14 0.0401(16) 0.0344(15) 0.0238(13) 0.0026(11) 0.0130(11) 0.0144(12)
C15 0.0234(13) 0.0428(16) 0.0332(14) 0.0050(12) 0.0105(11) 0.0028(12)
C16 0.0232(13) 0.0392(15) 0.0255(12) 0.0075(11) 0.0080(10) 0.0075(11)
C17 0.0227(12) 0.0160(11) 0.0153(11) -0.0016(9) 0.0012(9) 0.0004(9)
C18 0.0236(13) 0.0260(13) 0.0183(11) -0.0013(10) 0.0017(10) 0.0032(10)
C19 0.0274(13) 0.0259(13) 0.0179(11) 0.0061(10) 0.0023(10) 0.0008(10)
C20 0.0210(12) 0.0202(12) 0.0160(11) 0.0031(9) 0.0039(9) 0.0055(9)
C21 0.0311(14) 0.0266(13) 0.0235(12) 0.0015(10) 0.0021(10) -0.0040(11)
C22 0.0172(11) 0.0172(11) 0.0201(11) 0.0005(9) 0.0014(9) 0.0000(9)
C23 0.0319(14) 0.0219(13) 0.0263(12) 0.0013(10) 0.0005(11) 0.0013(11)
C24 0.0219(12) 0.0214(12) 0.0256(12) -0.0038(10) 0.0009(10) 0.0013(10)
C25 0.0245(12) 0.0175(12) 0.0135(10) -0.0014(9) 0.0023(9) -0.0002(9)
C26 0.0254(13) 0.0176(12) 0.0233(11) 0.0004(9) 0.0002(10) -0.0017(10)
C27 0.0257(13) 0.0210(13) 0.0214(11) 0.0017(10) 0.0036(10) 0.0026(10)
C28 0.0221(12) 0.0198(12) 0.0174(11) -0.0039(9) 0.0018(9) -0.0015(9)
C29 0.0322(14) 0.0233(13) 0.0289(13) -0.0063(11) 0.0085(11) -0.0044(11)
C30 0.0182(12) 0.0202(12) 0.0406(14) -0.0042(11) 0.0028(10) -0.0014(10)
C31 0.0310(14) 0.0269(13) 0.0228(12) -0.0003(10) 0.0089(10) 0.0002(11)
C32 0.0179(11) 0.0216(12) 0.0166(11) 0.0015(9) 0.0000(9) -0.0017(9)
C33 0.0240(13) 0.0253(13) 0.0217(12) 0.0014(10) 0.0045(10) -0.0024(10)
C34 0.0374(15) 0.0346(15) 0.0255(13) -0.0025(11) 0.0006(11) -0.0150(12)
C35 0.0302(13) 0.0234(13) 0.0222(12) -0.0039(10) -0.0086(10) 0.0025(11)
C36 0.0277(13) 0.0292(14) 0.0244(12) 0.0015(11) 0.0088(10) -0.0023(11)
C37 0.0370(15) 0.0243(13) 0.0180(11) 0.0028(10) 0.0066(10) -0.0030(11)
C38 0.0332(14) 0.0302(14) 0.0245(12) -0.0061(11) -0.0045(10) -0.0049(12)
C39 0.0211(13) 0.0335(14) 0.0217(12) 0.0039(10) -0.0007(10) -0.0024(10)
C40 0.0434(16) 0.0270(14) 0.0246(12) -0.0056(11) 0.0112(11) 0.0009(12)
C41 0.0249(13) 0.0265(13) 0.0238(12) 0.0010(10) 0.0057(10) 0.0015(10)
C42 0.0314(15) 0.0576(19) 0.0282(14) 0.0159(14) 0.0026(12) -0.0070(13)
C43 0.0350(14) 0.0252(13) 0.0235(12) 0.0031(10) -0.0001(11) 0.0080(11)
C44 0.0357(16) 0.066(2) 0.0257(14) -0.0094(13) 0.0093(12) -0.0148(14)
C45 0.0394(16) 0.0402(16) 0.0296(13) -0.0055(12) 0.0078(12) -0.0079(12)
C46 0.0469(17) 0.0378(16) 0.0381(15) 0.0099(13) 0.0183(13) 0.0051(13)
C47 0.0387(15) 0.0217(13) 0.0296(13) 0.0032(11) 0.0093(12) 0.0020(11)
C48 0.0484(18) 0.0425(17) 0.0502(17) 0.0198(14) 0.0170(14) 0.0019(14)
C54 0.0471(16) 0.0166(12) 0.0186(11) 0.0002(10) 0.0043(11) -0.0018(12)
C55 0.0311(14) 0.0214(12) 0.0170(11) -0.0038(9) 0.0057(10) -0.0077(10)
C56 0.0267(13) 0.0224(13) 0.0241(12) -0.0001(10) 0.0007(10) 0.0009(10)
C57 0.0209(12) 0.0212(12) 0.0256(12) -0.0011(10) 0.0016(10) -0.0003(10)
C58 0.0481(16) 0.0223(13) 0.0265(13) -0.0037(11) 0.0126(12) -0.0096(12)
C59 0.0262(14) 0.0298(13) 0.0256(12) 0.0038(10) 0.0044(11) -0.0007(10)
C60 0.0332(15) 0.0380(15) 0.0215(12) 0.0057(11) 0.0110(11) 0.0137(12)
C61 0.0275(14) 0.0270(13) 0.0280(13) 0.0023(10) 0.0085(11) 0.0009(11)
C62 0.0220(13) 0.0304(14) 0.0355(14) -0.0012(11) 0.0057(11) -0.0011(10)
C63 0.0229(13) 0.0402(15) 0.0267(13) 0.0031(11) -0.0020(11) -0.0013(11)

loop_
_atom_type_symbol
_atom_type_description
_atom_type_scat_dispersion_real
_atom_type_scat_dispersion_imag
_atom_type_scat_source
C C 0.0033 0.0016 'International Tables Vol C Tables 4.2.6.8 and 6.1.1.4'
H H 0.0000 0.0000 'International Tables Vol C Tables 4.2.6.8 and 6.1.1.4'
B B 0.0013 0.0007 'International Tables Vol C Tables 4.2.6.8 and 6.1.1.4'
N N 0.0061 0.0033 'International Tables Vol C Tables 4.2.6.8 and 6.1.1.4'
P P 0.1023 0.0942 'International Tables Vol C Tables 4.2.6.8 and 6.1.1.4'
Co Co 0.3494 0.9721 'International Tables Vol C Tables 4.2.6.8 and 6.1.1.4'

loop_
_geom_angle_atom_site_label_1
_geom_angle_atom_site_label_2
_geom_angle_atom_site_label_3
_geom_angle
N1 Co P1 125.00(6)
N1 Co P3 117.13(6)
P1 Co P3 92.31(2)
N1 Co P2 128.86(6)
P1 Co P2 90.09(2)
P3 Co P2 94.07(2)
C32 P1 C17 107.73(9)
C32 P1 C20 106.71(9)
C17 P1 C20 101.67(9)
C32 P1 Co 116.67(7)
C17 P1 Co 109.30(6)
C20 P1 Co 113.58(7)
C22 P2 C25 105.28(9)
C22 P2 C12 109.38(9)
C25 P2 C12 101.56(9)
C22 P2 Co 115.95(6)
C25 P2 Co 118.11(7)
C12 P2 Co 105.44(7)
C1 P3 C9 106.76(9)
C1 P3 C5 105.99(9)
C9 P3 C5 101.71(9)
C1 P3 Co 114.94(7)
C9 P3 Co 112.37(7)
C5 P3 Co 113.94(7)
N2 N1 Co 163.08(15)
N1 N2 C27 123.11(18)
C2 B C1 108.60(16)
C2 B C22 109.70(16)
C1 B C22 108.84(16)
C2 B C32 108.04(16)
C1 B C32 110.82(16)
C22 B C32 110.81(16)
B C1 P3 116.67(13)
B C1 H1A 108.1
P3 C1 H1A 108.1
B C1 H1B 108.1
P3 C1 H1B 108.1
H1A C1 H1B 107.3
C26 C2 C24 114.72(18)
C26 C2 B 124.55(17)
C24 C2 B 120.72(18)
C12 C3 C7 120.94(19)
C12 C3 H3 119.5
C7 C3 H3 119.5
C37 C4 C28 120.1(2)
C37 C4 H4 119.9
C28 C4 H4 119.9
C21 C5 C33 118.7(2)
C21 C5 P3 119.82(16)
C33 C5 P3 121.46(16)
C15 C6 C9 120.4(2)
C15 C6 H6 119.8
C9 C6 H6 119.8
C29 C7 C3 120.3(2)
C29 C7 H7 119.8
C3 C7 H7 119.8
C55 C8 C17 120.5(2)
C55 C8 H8 119.7
C17 C8 H8 119.7
C19 C9 C6 118.52(19)
C19 C9 P3 122.03(16)
C6 C9 P3 119.26(16)
C35 C10 C30 119.4(2)
C35 C10 H10 120.3
C30 C10 H10 120.3
C60 C11 C19 119.8(2)
C60 C11 H11 120.1
C19 C11 H11 120.1
C3 C12 C23 118.27(19)
C3 C12 P2 123.57(16)
C23 C12 P2 117.69(16)
C20 C13 C16 120.1(2)
C20 C13 H13 119.9
C16 C13 H13 119.9
C16 C14 C40 120.9(2)
C16 C14 H14 119.5
C40 C14 H14 119.5
C60 C15 C6 120.4(2)
C60 C15 H15 119.8
C6 C15 H15 119.8
C14 C16 C13 119.5(2)
C14 C16 H16 120.3
C13 C16 H16 120.3
C41 C17 C8 118.23(19)
C41 C17 P1 119.06(16)
C8 C17 P1 122.46(15)
C36 C18 C25 120.5(2)
C36 C18 H18 119.7
C25 C18 H18 119.7
C11 C19 C9 121.0(2)
C11 C19 H19 119.5
C9 C19 H19 119.5
C31 C20 C13 119.10(19)
C31 C20 P1 119.63(16)
C13 C20 P1 121.27(16)
C34 C21 C5 120.2(2)
C34 C21 H21 119.9
C5 C21 H21 119.9
B C22 P2 116.00(13)
B C22 H22A 108.3
P2 C22 H22A 108.3
B C22 H22B 108.3
P2 C22 H22B 108.3
H22A C22 H22B 107.4
C38 C23 C12 120.8(2)
C38 C23 H23 119.6
C12 C23 H23 119.6
C35 C24 C2 123.0(2)
C35 C24 H24 118.5
C2 C24 H24 118.5
C28 C25 C18 118.70(19)
C28 C25 P2 120.96(16)
C18 C25 P2 120.33(16)
C30 C26 C2 122.9(2)
C30 C26 H26 118.6
C2 C26 H26 118.6
N2 C27 C57 117.88(19)
N2 C27 C39 123.03(19)
C57 C27 C39 119.09(18)
C4 C28 C25 120.4(2)
C4 C28 H28 119.8
C25 C28 H28 119.8
C38 C29 C7 119.4(2)
C38 C29 H29 120.3
C7 C29 H29 120.3
C10 C30 C26 119.9(2)
C10 C30 H30 120.1
C26 C30 H30 120.1
C20 C31 C40 120.9(2)
C20 C31 H31 119.6
C40 C31 H31 119.6
B C32 P1 115.00(13)
B C32 H32A 108.5
P1 C32 H32A 108.5
B C32 H32B 108.5
P1 C32 H32B 108.5
H32A C32 H32B 107.5
C47 C33 C5 120.7(2)
C47 C33 H33 119.6
C5 C33 H33 119.6
C58 C34 C21 120.8(2)
C58 C34 H34 119.6
C21 C34 H34 119.6
C10 C35 C24 120.0(2)
C10 C35 H35 120.0
C24 C35 H35 120.0
C37 C36 C18 120.2(2)
C37 C36 H36 119.9
C18 C36 H36 119.9
C36 C37 C4 120.1(2)
C36 C37 H37 119.9
C4 C37 H37 119.9
C29 C38 C23 120.2(2)
C29 C38 H38 119.9
C23 C38 H38 119.9
C46 C39 C45 119.1(2)
C46 C39 C27 120.8(2)
C45 C39 C27 120.1(2)
C14 C40 C31 119.4(2)
C14 C40 H40 120.3
C31 C40 H40 120.3
C43 C41 C17 120.9(2)
C43 C41 H41 119.5
C17 C41 H41 119.5
C48 C42 C44 120.3(2)
C48 C42 H42 119.9
C44 C42 H42 119.9
C54 C43 C41 120.0(2)
C54 C43 H43 120.0
C41 C43 H43 120.0
C42 C44 C45 119.9(2)
C42 C44 H44 120.1
C45 C44 H44 120.1
C39 C45 C44 119.9(2)
C39 C45 H45 120.1
C44 C45 H45 120.1
C39 C46 C48 120.5(2)
C39 C46 H46 119.8
C48 C46 H46 119.8
C58 C47 C33 119.9(2)
C58 C47 H47 120.1
C33 C47 H47 120.1
C42 C48 C46 120.4(2)
C42 C48 H48 119.8
C46 C48 H48 119.8
C55 C54 C43 119.8(2)
C55 C54 H54 120.1
C43 C54 H54 120.1
C54 C55 C8 120.6(2)
C54 C55 H55 119.7
C8 C55 H55 119.7
C61 C56 C57 120.4(2)
C61 C56 H56 119.8
C57 C56 H56 119.8
C59 C57 C56 117.8(2)
C59 C57 C27 121.48(19)
C56 C57 C27 120.68(19)
C47 C58 C34 119.6(2)
C47 C58 H58 120.2
C34 C58 H58 120.2
C63 C59 C57 121.4(2)
C63 C59 H59 119.3
C57 C59 H59 119.3
C15 C60 C11 119.8(2)
C15 C60 H60 120.1
C11 C60 H60 120.1
C56 C61 C62 120.9(2)
C56 C61 H61 119.5
C62 C61 H61 119.5
C61 C62 C63 119.4(2)
C61 C62 H62 120.3
C63 C62 H62 120.3
C59 C63 C62 119.9(2)
C59 C63 H63 120.0
C62 C63 H63 120.0

loop_
_geom_bond_atom_site_label_1
_geom_bond_atom_site_label_2
_geom_bond_distance
Co N1 1.6673(18)
Co P1 2.1571(6)
Co P3 2.1808(6)
Co P2 2.1843(6)
P1 C32 1.8184(19)
P1 C17 1.825(2)
P1 C20 1.834(2)
P2 C22 1.8173(19)
P2 C25 1.832(2)
P2 C12 1.836(2)
P3 C1 1.814(2)
P3 C9 1.837(2)
P3 C5 1.838(2)
N1 N2 1.280(2)
N2 C27 1.311(2)
B C2 1.629(3)
B C1 1.655(3)
B C22 1.657(3)
B C32 1.669(3)
C1 H1A 0.9900
C1 H1B 0.9900
C2 C26 1.402(3)
C2 C24 1.409(3)
C3 C12 1.384(3)
C3 C7 1.386(3)
C3 H3 0.9500
C4 C37 1.382(3)
C4 C28 1.389(3)
C4 H4 0.9500
C5 C21 1.387(3)
C5 C33 1.390(3)
C6 C15 1.382(3)
C6 C9 1.392(3)
C6 H6 0.9500
C7 C29 1.384(3)
C7 H7 0.9500
C8 C55 1.387(3)
C8 C17 1.399(3)
C8 H8 0.9500
C9 C19 1.386(3)
C10 C35 1.374(3)
C10 C30 1.386(3)
C10 H10 0.9500
C11 C60 1.380(3)
C11 C19 1.383(3)
C11 H11 0.9500
C12 C23 1.399(3)
C13 C20 1.390(3)
C13 C16 1.398(3)
C13 H13 0.9500
C14 C16 1.372(3)
C14 C40 1.379(3)
C14 H14 0.9500
C15 C60 1.377(3)
C15 H15 0.9500
C16 H16 0.9500
C17 C41 1.394(3)
C18 C36 1.384(3)
C18 C25 1.397(3)
C18 H18 0.9500
C19 H19 0.9500
C20 C31 1.381(3)
C21 C34 1.383(3)
C21 H21 0.9500
C22 H22A 0.9900
C22 H22B 0.9900
C23 C38 1.384(3)
C23 H23 0.9500
C24 C35 1.384(3)
C24 H24 0.9500
C25 C28 1.392(3)
C26 C30 1.387(3)
C26 H26 0.9500
C27 C57 1.469(3)
C27 C39 1.495(3)
C28 H28 0.9500
C29 C38 1.383(3)
C29 H29 0.9500
C30 H30 0.9500
C31 C40 1.386(3)
C31 H31 0.9500
C32 H32A 0.9900
C32 H32B 0.9900
C33 C47 1.389(3)
C33 H33 0.9500
C34 C58 1.378(3)
C34 H34 0.9500
C35 H35 0.9500
C36 C37 1.376(3)
C36 H36 0.9500
C37 H37 0.9500
C38 H38 0.9500
C39 C46 1.387(3)
C39 C45 1.392(3)
C40 H40 0.9500
C41 C43 1.387(3)
C41 H41 0.9500
C42 C48 1.370(3)
C42 C44 1.377(3)
C42 H42 0.9500
C43 C54 1.386(3)
C43 H43 0.9500
C44 C45 1.405(3)
C44 H44 0.9500
C45 H45 0.9500
C46 C48 1.388(3)
C46 H46 0.9500
C47 C58 1.376(3)
C47 H47 0.9500
C48 H48 0.9500
C54 C55 1.375(3)
C54 H54 0.9500
C55 H55 0.9500
C56 C61 1.374(3)
C56 C57 1.408(3)
C56 H56 0.9500
C57 C59 1.392(3)
C58 H58 0.9500
C59 C63 1.378(3)
C59 H59 0.9500
C60 H60 0.9500
C61 C62 1.379(3)
C61 H61 0.9500
C62 C63 1.389(3)
C62 H62 0.9500
C63 H63 0.9500
